data_4327393
loop_
_publ_author_name
'Nancy L. S. Yue'
'Dana J. Eisler'
'Michael C. Jennings'
'Richard J. Puddephatt'

_publ_section_title
;
 Macrocyclic and Lantern Complexes of Palladium(II) with
 Bis(amidopyridine) Ligands: Synthesis, Structure, and Host-Guest
 Chemistry
;
_journal_name_full 'Inorganic Chemistry'
_journal_page_first 7671
_journal_page_last 7681
_journal_paper_doi 10.1021/ic048893+
_journal_volume 43
_journal_year 2004
_chemical_formula_sum 'C42 H42 Cl4 N10 O6 Pd2'
_chemical_formula_weight 1137.46
_chemical_name_systematic
; 
 ? 
;
_space_group_IT_number 15
_symmetry_cell_setting monoclinic
_symmetry_space_group_name_Hall '-C 2yc'
_symmetry_space_group_name_H-M 'C 1 2/c 1'
_atom_sites_solution_hydrogens geom
_atom_sites_solution_primary direct
_atom_sites_solution_secondary difmap
_audit_creation_method SHELXL-97
_cell_angle_alpha 90.00
_cell_angle_beta 97.9320(10)
_cell_angle_gamma 90.00
_cell_formula_units_Z 4
_cell_length_a 23.6322(4)
_cell_length_b 8.40440(10)
_cell_length_c 22.9866(3)
_cell_measurement_temperature 200(2)
_cell_volume 4521.79(11)
_computing_cell_refinement 'Nonius DENZO'
_computing_data_collection 'Nonius COLLECT'
_computing_data_reduction 'Nonius DENZO'
_computing_molecular_graphics 'Bruker SHELXTL'
_computing_publication_material 'Bruker SHELXTL'
_computing_structure_refinement 'SHELXL-97 (Sheldrick, 1997)'
_computing_structure_solution 'SHELXS-97 (Sheldrick, 1990)'
_diffrn_ambient_temperature 200(2)
_diffrn_measured_fraction_theta_full 0.999
_diffrn_measured_fraction_theta_max 0.999
_diffrn_measurement_device_type 'Nonius Kappa-CCD'
_diffrn_measurement_method 'phi/omega scans'
_diffrn_radiation_monochromator graphite
_diffrn_radiation_source 'fine-focus sealed tube'
_diffrn_radiation_type MoK\a
_diffrn_radiation_wavelength 0.71073
_diffrn_reflns_av_R_equivalents 0.11
_diffrn_reflns_av_sigmaI/netI 0.0492
_diffrn_reflns_limit_h_max 30
_diffrn_reflns_limit_h_min -30
_diffrn_reflns_limit_k_max 10
_diffrn_reflns_limit_k_min -10
_diffrn_reflns_limit_l_max 29
_diffrn_reflns_limit_l_min -29
_diffrn_reflns_number 65030
_diffrn_reflns_theta_full 27.47
_diffrn_reflns_theta_max 27.47
_diffrn_reflns_theta_min 2.57
_exptl_absorpt_coefficient_mu 1.091
_exptl_absorpt_correction_T_max 0.9597
_exptl_absorpt_correction_T_min 0.7875
_exptl_absorpt_correction_type integration
_exptl_crystal_colour 'pale yellow'
_exptl_crystal_density_diffrn 1.671
_exptl_crystal_description 'rectangular plate'
_exptl_crystal_F_000 2288
_exptl_crystal_size_max 0.23
_exptl_crystal_size_mid 0.13
_exptl_crystal_size_min 0.04
_refine_diff_density_max 1.016
_refine_diff_density_min -0.718
_refine_diff_density_rms 0.105
_refine_ls_extinction_method none
_refine_ls_goodness_of_fit_ref 1.016
_refine_ls_hydrogen_treatment mixed
_refine_ls_matrix_type full
_refine_ls_number_parameters 242
_refine_ls_number_reflns 5177
_refine_ls_number_restraints 13
_refine_ls_restrained_S_all 1.034
_refine_ls_R_factor_all 0.0736
_refine_ls_R_factor_gt 0.0503
_refine_ls_shift/su_max 0.001
_refine_ls_shift/su_mean 0.000
_refine_ls_structure_factor_coef Fsqd
_refine_ls_weighting_details 'calc w=1/[\s^2^(Fo^2^)+(0.0550P)^2^+23.5247P] where P=(Fo^2^+2Fc^2^)/3'
_refine_ls_weighting_scheme calc
_refine_ls_wR_factor_gt 0.1199
_refine_ls_wR_factor_ref 0.1328
_reflns_number_gt 3836
_reflns_number_total 5177
_reflns_threshold_expression >2sigma(I)
_cod_data_source_file ic0488932Bsi20040811_112932_3.cif
_cod_data_source_block 2a.dmf
_cod_database_code 4327393

loop_
_symmetry_equiv_pos_as_xyz
'x, y, z'
'-x, y, -z+1/2'
'x+1/2, y+1/2, z'
'-x+1/2, y+1/2, -z+1/2'
'-x, -y, -z'
'x, -y, z-1/2'
'-x+1/2, -y+1/2, -z'
'x+1/2, -y+1/2, z-1/2'

loop_
_atom_site_label
_atom_site_type_symbol
_atom_site_fract_x
_atom_site_fract_y
_atom_site_fract_z
_atom_site_U_iso_or_equiv
_atom_site_adp_type
_atom_site_occupancy
_atom_site_symmetry_multiplicity
_atom_site_calc_flag
_atom_site_refinement_flags
_atom_site_disorder_assembly
_atom_site_disorder_group
Pd1 Pd 0.311899(15) 0.57767(4) 1.146631(15) 0.03598(13) Uani 1 1 d . . .
Cl1 Cl 0.31441(6) 0.50171(17) 1.24277(5) 0.0530(3) Uani 1 1 d . . .
Cl2 Cl 0.30858(5) 0.65471(14) 1.05027(5) 0.0432(3) Uani 1 1 d . . .
N1 N 0.28102(19) 0.3618(5) 1.11914(18) 0.0461(10) Uani 1 1 d . . .
C2 C 0.3081(3) 0.2784(6) 1.0813(2) 0.0494(12) Uani 1 1 d . A .
H2A H 0.3422 0.3196 1.0696 0.059 Uiso 1 1 calc R . .
C3 C 0.2871(3) 0.1330(6) 1.0591(2) 0.0523(13) Uani 1 1 d . . .
C4 C 0.2370(3) 0.0757(6) 1.0767(2) 0.0586(15) Uani 1 1 d . A .
H4A H 0.2212 -0.0225 1.0618 0.070 Uiso 1 1 calc R . .
C5 C 0.2103(3) 0.1624(7) 1.1159(2) 0.0587(15) Uani 1 1 d . . .
H5A H 0.1763 0.1237 1.1286 0.070 Uiso 1 1 calc R A .
C6 C 0.2332(2) 0.3045(6) 1.1366(2) 0.0522(13) Uani 1 1 d . A .
H6A H 0.2148 0.3636 1.1638 0.063 Uiso 1 1 calc R . .
N7X N 0.3131(2) 0.0433(5) 1.0188(2) 0.0580(13) Uani 0.50 1 d PD A 1
H7X H 0.2955 -0.0464 1.0081 0.070 Uiso 0.50 1 calc PR A 1
C8X C 0.3645(4) 0.0727(13) 0.9912(5) 0.043(3) Uiso 0.50 1 d PD A 1
O9X O 0.3942(3) 0.1962(10) 1.0006(4) 0.060(2) Uiso 0.50 1 d PD A 1
C10X C 0.3775(3) -0.0387(8) 0.9419(3) 0.036(2) Uiso 0.50 1 d PGD A 1
C11X C 0.3364(2) -0.1468(9) 0.9175(3) 0.041(3) Uiso 0.50 1 d PG A 1
H11X H 0.3002 -0.1504 0.9310 0.049 Uiso 0.50 1 calc PR A 1
C12X C 0.3483(2) -0.2496(8) 0.8734(3) 0.040(2) Uiso 0.50 1 d PG A 1
H12X H 0.3202 -0.3234 0.8567 0.048 Uiso 0.50 1 calc PR A 1
C13X C 0.4012(3) -0.2443(8) 0.8536(3) 0.042(2) Uiso 0.50 1 d PG A 1
H13X H 0.4094 -0.3145 0.8235 0.050 Uiso 0.50 1 calc PR A 1
C14X C 0.4423(2) -0.1362(8) 0.8780(3) 0.041(2) Uiso 0.50 1 d PG A 1
C15X C 0.4304(2) -0.0334(7) 0.9222(3) 0.041(2) Uiso 0.50 1 d PG A 1
H15X H 0.4585 0.0404 0.9388 0.050 Uiso 0.50 1 calc PR A 1
C16X C 0.4967(5) -0.1392(14) 0.8510(5) 0.058(3) Uiso 0.50 1 d PD A 1
O17X O 0.5084(5) -0.2527(14) 0.8205(5) 0.099(3) Uiso 0.50 1 d PD A 1
N18X N 0.5363(2) -0.0384(8) 0.8558(2) 0.088(2) Uani 0.50 1 d PD A 1
H18X H 0.5300 0.0304 0.8830 0.106 Uiso 0.50 1 calc PR A 1
N7Y N 0.3131(2) 0.0433(5) 1.0188(2) 0.0580(13) Uani 0.50 1 d PD A 2
H7Y H 0.2931 -0.0317 0.9986 0.070 Uiso 0.50 1 calc PR A 2
C8Y C 0.3621(5) 0.0653(14) 1.0106(6) 0.051(3) Uiso 0.50 1 d PD A 2
O9Y O 0.3938(3) 0.1578(11) 1.0373(4) 0.064(2) Uiso 0.50 1 d PD A 2
C10Y C 0.3799(3) -0.0338(9) 0.9615(3) 0.038(2) Uiso 0.50 1 d PGD A 2
C11Y C 0.3477(2) -0.1437(9) 0.9259(3) 0.040(3) Uiso 0.50 1 d PG A 2
H11Y H 0.3104 -0.1712 0.9335 0.048 Uiso 0.50 1 calc PR A 2
C12Y C 0.3699(3) -0.2133(8) 0.8791(3) 0.047(2) Uiso 0.50 1 d PG A 2
H12Y H 0.3479 -0.2884 0.8547 0.056 Uiso 0.50 1 calc PR A 2
C13Y C 0.4244(3) -0.1730(9) 0.8679(3) 0.046(2) Uiso 0.50 1 d PG A 2
H13Y H 0.4397 -0.2206 0.8359 0.056 Uiso 0.50 1 calc PR A 2
C14Y C 0.4567(2) -0.0631(9) 0.9035(3) 0.050(2) Uiso 0.50 1 d PG A 2
C15Y C 0.4344(3) 0.0065(8) 0.9503(3) 0.055(3) Uiso 0.50 1 d PG A 2
H15Y H 0.4565 0.0816 0.9746 0.066 Uiso 0.50 1 calc PR A 2
C16Y C 0.5134(5) 0.0021(15) 0.8958(5) 0.062(3) Uiso 0.50 1 d PD A 2
O17Y O 0.5347(4) 0.1178(13) 0.9245(5) 0.087(3) Uiso 0.50 1 d PD A 2
N18Y N 0.5363(2) -0.0384(8) 0.8558(2) 0.088(2) Uani 0.50 1 d PD A 2
H18Y H 0.5176 -0.1137 0.8346 0.106 Uiso 0.50 1 calc PR A 2
N21 N 0.65739(15) 0.2057(4) 0.82813(17) 0.0364(8) Uani 1 1 d . . .
C22 C 0.6100(2) 0.1542(6) 0.8490(2) 0.0425(11) Uani 1 1 d . A .
H22A H 0.5923 0.2217 0.8744 0.051 Uiso 1 1 calc R . .
C23 C 0.5863(2) 0.0059(6) 0.8348(2) 0.0478(12) Uani 1 1 d . . .
C24 C 0.6144(3) -0.0943(6) 0.7996(3) 0.0549(14) Uani 1 1 d . A .
H24A H 0.6002 -0.1978 0.7896 0.066 Uiso 1 1 calc R . .
C25 C 0.6629(2) -0.0402(7) 0.7801(2) 0.0522(13) Uani 1 1 d . . .
H25A H 0.6827 -0.1076 0.7565 0.063 Uiso 1 1 calc R A .
C26 C 0.6836(2) 0.1098(6) 0.7939(2) 0.0434(11) Uani 1 1 d . A .
H26A H 0.7168 0.1459 0.7789 0.052 Uiso 1 1 calc R . .
O31 O 0.4878(5) 0.7215(15) 1.0846(5) 0.105(3) Uiso 0.50 1 d P B -1
C32 C 0.5238(7) 0.628(2) 1.0627(7) 0.090(5) Uiso 0.50 1 d P B -1
H32X H 0.5632 0.6327 1.0783 0.108 Uiso 0.50 1 calc PR B -1
N33 N 0.5076(5) 0.5290(14) 1.0209(5) 0.071(3) Uiso 0.50 1 d P B -1
C34 C 0.5511(4) 0.4623(13) 1.0000(5) 0.128(4) Uiso 1 1 d . B -1
H34A H 0.5369 0.3834 0.9702 0.192 Uiso 1 1 calc R B -1
H34B H 0.5759 0.4097 1.0321 0.192 Uiso 1 1 calc R B -1
H34C H 0.5729 0.5441 0.9824 0.192 Uiso 1 1 calc R B -1
O41 O 0.5292(5) -0.3924(16) 0.8374(6) 0.108(4) Uiso 0.50 1 d PD C -2
C42 C 0.5366(8) -0.473(2) 0.7937(8) 0.107(6) Uiso 0.50 1 d PD C -2
H42Y H 0.5668 -0.4397 0.7733 0.129 Uiso 0.50 1 calc PR C -2
N43 N 0.5071(6) -0.6023(16) 0.7717(6) 0.100(4) Uiso 0.50 1 d PD C -2
C44 C 0.4643(6) -0.6762(18) 0.7904(6) 0.187(6) Uiso 1 1 d D C -2
H44A H 0.4498 -0.7587 0.7621 0.280 Uiso 1 1 calc R C -2
H44B H 0.4339 -0.5998 0.7947 0.280 Uiso 1 1 calc R C -2
H44C H 0.4774 -0.7255 0.8286 0.280 Uiso 1 1 calc R C -2

loop_
_atom_site_aniso_label
_atom_site_aniso_U_11
_atom_site_aniso_U_22
_atom_site_aniso_U_33
_atom_site_aniso_U_23
_atom_site_aniso_U_13
_atom_site_aniso_U_12
Pd1 0.0431(2) 0.03125(19) 0.0349(2) -0.00256(15) 0.01014(14) -0.00456(15)
Cl1 0.0708(9) 0.0534(8) 0.0369(6) 0.0006(6) 0.0154(6) -0.0153(7)
Cl2 0.0573(7) 0.0356(6) 0.0368(6) 0.0012(5) 0.0070(5) -0.0083(5)
N1 0.066(3) 0.033(2) 0.037(2) 0.0008(18) 0.0012(19) -0.008(2)
C2 0.077(4) 0.030(2) 0.041(3) -0.001(2) 0.006(2) -0.005(2)
C3 0.087(4) 0.035(3) 0.034(3) 0.006(2) 0.004(3) -0.005(3)
C4 0.097(4) 0.039(3) 0.038(3) -0.001(2) 0.002(3) -0.025(3)
C5 0.082(4) 0.053(3) 0.041(3) 0.002(3) 0.008(3) -0.024(3)
C6 0.074(4) 0.042(3) 0.039(3) 0.002(2) 0.004(2) -0.011(3)
N7X 0.091(4) 0.038(2) 0.047(3) -0.009(2) 0.015(2) -0.021(2)
N18X 0.076(4) 0.137(6) 0.053(3) 0.002(3) 0.011(3) -0.070(4)
N7Y 0.091(4) 0.038(2) 0.047(3) -0.009(2) 0.015(2) -0.021(2)
N18Y 0.076(4) 0.137(6) 0.053(3) 0.002(3) 0.011(3) -0.070(4)
N21 0.038(2) 0.033(2) 0.040(2) -0.0037(16) 0.0103(16) -0.0024(16)
C22 0.043(3) 0.046(3) 0.041(3) -0.005(2) 0.015(2) -0.006(2)
C23 0.052(3) 0.046(3) 0.045(3) 0.000(2) 0.008(2) -0.017(2)
C24 0.070(4) 0.038(3) 0.056(3) -0.008(2) 0.007(3) -0.008(3)
C25 0.060(3) 0.047(3) 0.051(3) -0.012(2) 0.014(3) 0.004(3)
C26 0.043(3) 0.043(3) 0.046(3) -0.008(2) 0.015(2) -0.002(2)

loop_
_atom_type_symbol
_atom_type_description
_atom_type_scat_dispersion_real
_atom_type_scat_dispersion_imag
_atom_type_scat_source
C C 0.0033 0.0016 'International Tables Vol C Tables 4.2.6.8 and 6.1.1.4'
H H 0.0000 0.0000 'International Tables Vol C Tables 4.2.6.8 and 6.1.1.4'
N N 0.0061 0.0033 'International Tables Vol C Tables 4.2.6.8 and 6.1.1.4'
O O 0.0106 0.0060 'International Tables Vol C Tables 4.2.6.8 and 6.1.1.4'
Cl Cl 0.1484 0.1585 'International Tables Vol C Tables 4.2.6.8 and 6.1.1.4'
Pd Pd -0.9988 1.0072 'International Tables Vol C Tables 4.2.6.8 and 6.1.1.4'

loop_
_geom_angle_atom_site_label_1
_geom_angle_atom_site_label_2
_geom_angle_atom_site_label_3
_geom_angle
_geom_angle_site_symmetry_1
_geom_angle_site_symmetry_3
N21 Pd1 N1 178.55(15) 5_667 .
N21 Pd1 Cl1 90.79(11) 5_667 .
N1 Pd1 Cl1 90.66(12) . .
N21 Pd1 Cl2 89.19(11) 5_667 .
N1 Pd1 Cl2 89.35(12) . .
Cl1 Pd1 Cl2 179.49(5) . .
C6 N1 C2 120.1(4) . .
C6 N1 Pd1 120.8(4) . .
C2 N1 Pd1 119.1(3) . .
N1 C2 C3 121.3(5) . .
C2 C3 C4 118.2(5) . .
C2 C3 N7X 123.4(5) . .
C4 C3 N7X 118.4(5) . .
C5 C4 C3 119.5(5) . .
C6 C5 C4 119.7(5) . .
N1 C6 C5 121.2(5) . .
C3 N7X C8X 131.4(6) . .
O9X C8X N7X 122.8(9) . .
O9X C8X C10X 117.9(9) . .
N7X C8X C10X 118.6(7) . .
C11X C10X C15X 120.0 . .
C11X C10X C8X 119.8(5) . .
C15X C10X C8X 120.2(5) . .
C10X C11X C12X 120.0 . .
C13X C12X C11X 120.0 . .
C12X C13X C14X 120.0 . .
C13X C14X C15X 120.0 . .
C13X C14X C16X 114.3(6) . .
C15X C14X C16X 125.7(6) . .
C14X C15X C10X 120.0 . .
O17X C16X N18X 110.3(11) . .
O17X C16X C14X 121.2(10) . .
N18X C16X C14X 128.4(10) . .
C16X N18X C23 144.1(8) . .
O9Y C8Y C10Y 121.7(10) . .
C11Y C10Y C15Y 120.0 . .
C11Y C10Y C8Y 128.3(6) . .
C15Y C10Y C8Y 111.4(6) . .
C12Y C11Y C10Y 120.0 . .
C11Y C12Y C13Y 120.0 . .
C14Y C13Y C12Y 120.0 . .
C13Y C14Y C15Y 120.0 . .
C13Y C14Y C16Y 127.4(6) . .
C15Y C14Y C16Y 112.5(6) . .
C14Y C15Y C10Y 120.0 . .
O17Y C16Y C14Y 122.1(10) . .
C26 N21 C22 119.4(4) . .
C26 N21 Pd1 122.4(3) . 5_667
C22 N21 Pd1 118.1(3) . 5_667
N21 C22 C23 122.1(4) . .
N18X C23 C22 119.6(5) . .
N18X C23 C24 122.4(5) . .
C22 C23 C24 118.0(5) . .
C25 C24 C23 118.5(5) . .
C24 C25 C26 121.2(5) . .
N21 C26 C25 120.7(4) . .
N33 C32 O31 122.1(16) . .
C32 N33 C34 112.3(13) . .
O41 C42 N43 128.2(17) . .
C44 N43 C42 129.8(16) . .

loop_
_geom_bond_atom_site_label_1
_geom_bond_atom_site_label_2
_geom_bond_distance
_geom_bond_site_symmetry_2
Pd1 N21 2.015(4) 5_667
Pd1 N1 2.024(4) .
Pd1 Cl1 2.2932(12) .
Pd1 Cl2 2.2986(12) .
N1 C6 1.340(7) .
N1 C2 1.345(6) .
C2 C3 1.389(7) .
C3 C4 1.390(8) .
C3 N7X 1.400(7) .
C4 C5 1.376(8) .
C5 C6 1.369(7) .
N7X C8X 1.466(10) .
C8X O9X 1.255(11) .
C8X C10X 1.533(11) .
C10X C11X 1.3900 .
C10X C15X 1.3900 .
C11X C12X 1.3900 .
C12X C13X 1.3900 .
C13X C14X 1.3900 .
C14X C15X 1.3900 .
C14X C16X 1.502(12) .
C16X O17X 1.236(12) .
C16X N18X 1.257(11) .
N18X C23 1.387(7) .
C8Y O9Y 1.190(11) .
C8Y C10Y 1.510(12) .
C10Y C11Y 1.3900 .
C10Y C15Y 1.3900 .
C11Y C12Y 1.3900 .
C12Y C13Y 1.3900 .
C13Y C14Y 1.3900 .
C14Y C15Y 1.3900 .
C14Y C16Y 1.482(13) .
C16Y O17Y 1.242(12) .
N21 C26 1.337(6) .
N21 C22 1.349(6) .
N21 Pd1 2.015(4) 5_667
C22 C23 1.387(7) .
C23 C24 1.397(8) .
C24 C25 1.365(8) .
C25 C26 1.374(7) .
O31 C32 1.311(18) .
C32 N33 1.287(18) .
N33 C34 1.318(14) .
O41 C42 1.245(14) .
C42 N43 1.350(15) .
N43 C44 1.309(14) .
